data_1542274
loop_
_publ_author_name
'Beaumier, Evan P.'
'Billow, Brennan S.'
'Singh, Amrendra K.'
'Biros, Shannon M.'
'Odom, Aaron L.'

_publ_section_title
;
 A complex with nitrogen single, double, and triple bonds to the same
 chromium atom: synthesis, structure, and reactivity
;
_journal_issue 4
_journal_name_full 'Chem. Sci.'
_journal_page_first 2532
_journal_paper_doi 10.1039/C5SC04608D
_journal_volume 7
_journal_year 2016
_chemical_formula_moiety 'C23 H42 Cr N4 O'
_chemical_formula_sum 'C23 H42 Cr N4 O'
_chemical_formula_weight 442.60
_chemical_name_systematic
;
 ?
;
_chemical_properties_physical 'Air-sensitive, Moisture-sensitive'
_space_group_crystal_system monoclinic
_space_group_IT_number 14
_space_group_name_Hall '-P 2ybc'
_space_group_name_H-M_alt 'P 1 21/c 1'
_symmetry_space_group_name_Hall '-P 2ybc'
_symmetry_space_group_name_H-M 'P 1 21/c 1'
_atom_sites_solution_hydrogens geom
_audit_creation_date 2015-09-29
_audit_creation_method
;
Olex2 1.2
(compiled 2015.01.26 svn.r3150 for OlexSys, GUI svn.r4998)
;
_audit_update_record
;
2015-09-30 deposited with the CCDC.
2016-01-05 downloaded from the CCDC.
;
_cell_angle_alpha 90
_cell_angle_beta 99.8910(10)
_cell_angle_gamma 90
_cell_formula_units_Z 8
_cell_length_a 10.3071(9)
_cell_length_b 27.649(2)
_cell_length_c 18.4003(16)
_cell_measurement_reflns_used 9844
_cell_measurement_temperature 173(2)
_cell_measurement_theta_max 26.048
_cell_measurement_theta_min 2.365
_cell_volume 5165.8(7)
_computing_cell_refinement 'SAINT v8.34A (Bruker, 2013)'
_computing_data_reduction 'SAINT v8.34A (Bruker, 2013)'
_computing_molecular_graphics 'Olex2 (Dolomanov et al., 2009)'
_computing_publication_material 'Olex2 (Dolomanov et al., 2009)'
_computing_structure_refinement 'ShelXL (Sheldrick, 2008)'
_diffrn_ambient_temperature 173.15
_diffrn_measured_fraction_theta_full 1.000
_diffrn_measured_fraction_theta_max 0.997
_diffrn_measurement_device_type 'Bruker APEX-II CCD'
_diffrn_measurement_method '\f and \w scans'
_diffrn_radiation_type MoK\a
_diffrn_radiation_wavelength 0.71073
_diffrn_reflns_av_R_equivalents 0.0439
_diffrn_reflns_av_unetI/netI 0.0393
_diffrn_reflns_Laue_measured_fraction_full 1.000
_diffrn_reflns_Laue_measured_fraction_max 0.997
_diffrn_reflns_limit_h_max 12
_diffrn_reflns_limit_h_min -12
_diffrn_reflns_limit_k_max 33
_diffrn_reflns_limit_k_min -34
_diffrn_reflns_limit_l_max 22
_diffrn_reflns_limit_l_min -22
_diffrn_reflns_number 45327
_diffrn_reflns_point_group_measured_fraction_full 1.000
_diffrn_reflns_point_group_measured_fraction_max 0.997
_diffrn_reflns_theta_full 25.242
_diffrn_reflns_theta_max 26.048
_diffrn_reflns_theta_min 1.853
_diffrn_standards_number 0
_exptl_absorpt_coefficient_mu 0.462
_exptl_absorpt_correction_T_max 0.7453
_exptl_absorpt_correction_T_min 0.6871
_exptl_absorpt_correction_type multi-scan
_exptl_absorpt_process_details
;
SADABS-2014/5 (Bruker,2014/5) was used for absorption correction.
wR2(int) was 0.1419 before and 0.0541 after correction.
The Ratio of minimum to maximum transmission is 0.9219.
The \l/2 correction factor is 0.00150.
;
_exptl_crystal_colour 'dark green'
_exptl_crystal_colour_modifier dark
_exptl_crystal_colour_primary green
_exptl_crystal_density_diffrn 1.138
_exptl_crystal_description block
_exptl_crystal_F_000 1920
_exptl_crystal_size_max 0.46
_exptl_crystal_size_mid 0.344
_exptl_crystal_size_min 0.311
_refine_diff_density_max 0.535
_refine_diff_density_min -0.284
_refine_diff_density_rms 0.058
_refine_ls_extinction_method none
_refine_ls_goodness_of_fit_ref 1.035
_refine_ls_hydrogen_treatment constr
_refine_ls_matrix_type full
_refine_ls_number_parameters 545
_refine_ls_number_reflns 10180
_refine_ls_number_restraints 0
_refine_ls_restrained_S_all 1.035
_refine_ls_R_factor_all 0.0591
_refine_ls_R_factor_gt 0.0434
_refine_ls_shift/su_max 0.001
_refine_ls_shift/su_mean 0.000
_refine_ls_structure_factor_coef Fsqd
_refine_ls_weighting_details 'w=1/[\s^2^(Fo^2^)+(0.0652P)^2^+1.1701P] where P=(Fo^2^+2Fc^2^)/3'
_refine_ls_weighting_scheme calc
_refine_ls_wR_factor_gt 0.1120
_refine_ls_wR_factor_ref 0.1238
_reflns_Friedel_coverage 0.000
_reflns_number_gt 7916
_reflns_number_total 10180
_reflns_threshold_expression 'I > 2\s(I)'
_cod_data_source_file c5sc04608d2.cif
_cod_data_source_block bisimide
_cod_depositor_comments
;
Adding full bibliography for 1542271--1542274.cif.

2019-02-12
Z value and formula fixed to values more according to usual
chemical conventions.                 miguel
;
_cod_original_formula_sum 'C46 H84 Cr2 N8 O2'
_cod_original_formula_weight 885.21
_cod_original_formula_moiety '2(C23 H42 Cr N4 O)'
_cod_original_formula_units_Z 4
_cod_original_cell_volume 5165.7(8)
_cod_database_code 1542274
_shelxl_version_number 2013-3
_shelx_space_group_comment
;
The symmetry employed for this shelxl refinement is uniquely defined
by the following loop, which should always be used as a source of
symmetry information in preference to the above space-group names.
They are only intended as comments.
;
_olex2_refinement_description
;
1. Fixed Uiso
 At 1.2 times of:
  All C(H) groups
 At 1.5 times of:
  All C(H,H,H) groups
2.a Ternary CH refined with riding coordinates:
 C14A(H14A), C11A(H11A), C5A(H5A), C8A(H8A), C16(H16), C13(H13), C10(H10),
 C7(H7)
2.b Aromatic/amide H refined with riding coordinates:
 C2A(H2A), C3A(H3A), C4A(H4A), C2AA(H2AA), C0AA(H0AA), C6(H6), C5(H5), C4(H4),
 C3(H3), C2(H2)
2.c Idealised Me refined as rotating group:
 C15A(H15A,H15B,H15C), C16A(H16A,H16B,H16C), C12A(H12A,H12B,H12C), C13A(H13A,
 H13B,H13C), C20A(H20A,H20B,H20C), C19A(H19A,H19B,H19C), C21A(H21A,H21B,H21C),
 C6A(H6AA,H6AB,H6AC), C7A(H7AA,H7AB,H7AC), C9A(H9AA,H9AB,H9AC), C10A(H10A,H10B,
 H10C), C17(H17A,H17B,H17C), C18(H18A,H18B,H18C), C14(H14B,H14C,H14D), C15(H15D,
 H15E,H15F), C12(H12D,H12E,H12F), C11(H11B,H11C,H11D), C8(H8B,H8C,H8D), C9(H9A,
 H9B,H9C), C22(H22A,H22B,H22C), C23(H23A,H23B,H23C), C21(H21D,H21E,H21F)
;
_olex2_submission_special_instructions 'No special instructions were received'

loop_
_space_group_symop_operation_xyz
'x, y, z'
'-x, y+1/2, -z+1/2'
'-x, -y, -z'
'x, -y-1/2, z-1/2'

loop_
_atom_site_label
_atom_site_type_symbol
_atom_site_fract_x
_atom_site_fract_y
_atom_site_fract_z
_atom_site_U_iso_or_equiv
_atom_site_adp_type
_atom_site_occupancy
_atom_site_site_symmetry_order
_atom_site_calc_flag
_atom_site_refinement_flags_posn
Cr1A Cr 0.01522(3) 0.03683(2) 0.75840(2) 0.02478(10) Uani 1 1 d .
Cr1 Cr 0.48680(3) 0.27957(2) 0.75682(2) 0.02308(10) Uani 1 1 d .
O1A O -0.03065(17) 0.17502(5) 0.74505(8) 0.0450(4) Uani 1 1 d .
O1 O 0.53591(17) 0.14160(5) 0.77209(8) 0.0428(4) Uani 1 1 d .
N3A N 0.12228(16) 0.03833(6) 0.85005(9) 0.0270(4) Uani 1 1 d .
N1A N 0.10634(16) 0.01993(6) 0.69765(9) 0.0313(4) Uani 1 1 d .
N4A N -0.04296(16) 0.09356(6) 0.74198(9) 0.0294(4) Uani 1 1 d .
N2A N -0.11519(16) -0.00774(6) 0.75945(9) 0.0285(4) Uani 1 1 d .
N3 N 0.38125(15) 0.27623(5) 0.66522(8) 0.0247(4) Uani 1 1 d .
N2 N 0.61817(15) 0.32377(6) 0.75507(9) 0.0275(4) Uani 1 1 d .
N4 N 0.54537(16) 0.22306(6) 0.77493(9) 0.0284(4) Uani 1 1 d .
N1 N 0.39390(16) 0.29774(6) 0.81630(9) 0.0298(4) Uani 1 1 d .
C14A C 0.1599(2) 0.08090(7) 0.89772(11) 0.0312(5) Uani 1 1 d .
H14A H 0.2210 0.0693 0.9425 0.037 Uiso 1 1 calc R
C15A C 0.0399(2) 0.10247(8) 0.92369(12) 0.0420(6) Uani 1 1 d .
H15A H -0.0207 0.1154 0.8812 0.063 Uiso 1 1 calc GR
H15B H 0.0679 0.1286 0.9589 0.063 Uiso 1 1 calc GR
H15C H -0.0048 0.0773 0.9477 0.063 Uiso 1 1 calc GR
C16A C 0.2332(2) 0.11869(8) 0.86084(12) 0.0406(5) Uani 1 1 d .
H16A H 0.3105 0.1039 0.8455 0.061 Uiso 1 1 calc GR
H16B H 0.2616 0.1450 0.8957 0.061 Uiso 1 1 calc GR
H16C H 0.1750 0.1317 0.8175 0.061 Uiso 1 1 calc GR
C11A C 0.1992(2) -0.00632(8) 0.87031(12) 0.0366(5) Uani 1 1 d .
H11A H 0.1661 -0.0310 0.8319 0.044 Uiso 1 1 calc R
C12A C 0.1743(3) -0.02648(9) 0.94382(14) 0.0567(7) Uani 1 1 d .
H12A H 0.2145 -0.0051 0.9839 0.085 Uiso 1 1 calc GR
H12B H 0.2131 -0.0588 0.9514 0.085 Uiso 1 1 calc GR
H12C H 0.0792 -0.0285 0.9434 0.085 Uiso 1 1 calc GR
C13A C 0.3458(2) -0.00007(10) 0.86944(15) 0.0551(7) Uani 1 1 d .
H13A H 0.3582 0.0120 0.8210 0.083 Uiso 1 1 calc GR
H13B H 0.3904 -0.0313 0.8791 0.083 Uiso 1 1 calc GR
H13C H 0.3830 0.0231 0.9077 0.083 Uiso 1 1 calc GR
C1A C 0.20197(19) 0.02376(7) 0.65373(10) 0.0278(4) Uani 1 1 d .
C2A C 0.2987(2) 0.05937(8) 0.66834(12) 0.0379(5) Uani 1 1 d .
H2A H 0.2996 0.0807 0.7089 0.045 Uiso 1 1 calc R
C3A C 0.3931(2) 0.06354(9) 0.62386(14) 0.0483(6) Uani 1 1 d .
H3A H 0.4582 0.0881 0.6335 0.058 Uiso 1 1 calc R
C4A C 0.3938(3) 0.03217(9) 0.56534(14) 0.0505(6) Uani 1 1 d .
H4A H 0.4595 0.0350 0.5351 0.061 Uiso 1 1 calc R
C2AA C 0.2990(2) -0.00309(9) 0.55114(13) 0.0470(6) Uani 1 1 d .
H2AA H 0.2994 -0.0245 0.5108 0.056 Uiso 1 1 calc R
C0AA C 0.2028(2) -0.00801(8) 0.59466(11) 0.0369(5) Uani 1 1 d .
H0AA H 0.1380 -0.0327 0.5845 0.044 Uiso 1 1 calc R
C17A C -0.06383(19) 0.13825(7) 0.70945(11) 0.0285(4) Uani 1 1 d .
C18A C -0.1325(2) 0.13927(7) 0.62850(11) 0.0298(4) Uani 1 1 d .
C20A C -0.0488(2) 0.11254(8) 0.58036(11) 0.0383(5) Uani 1 1 d .
H20A H 0.0397 0.1267 0.5876 0.057 Uiso 1 1 calc GR
H20B H -0.0897 0.1155 0.5284 0.057 Uiso 1 1 calc GR
H20C H -0.0426 0.0783 0.5943 0.057 Uiso 1 1 calc GR
C19A C -0.2668(2) 0.11451(8) 0.62233(12) 0.0379(5) Uani 1 1 d .
H19A H -0.2541 0.0802 0.6352 0.057 Uiso 1 1 calc GR
H19B H -0.3145 0.1174 0.5717 0.057 Uiso 1 1 calc GR
H19C H -0.3177 0.1300 0.6562 0.057 Uiso 1 1 calc GR
C21A C -0.1523(2) 0.19210(8) 0.60402(13) 0.0447(6) Uani 1 1 d .
H21A H -0.2045 0.2089 0.6361 0.067 Uiso 1 1 calc GR
H21B H -0.1987 0.1933 0.5529 0.067 Uiso 1 1 calc GR
H21C H -0.0664 0.2079 0.6075 0.067 Uiso 1 1 calc GR
C5A C -0.1503(2) -0.04887(7) 0.70882(11) 0.0312(5) Uani 1 1 d .
H5A H -0.2300 -0.0646 0.7227 0.037 Uiso 1 1 calc R
C6A C -0.0407(2) -0.08665(7) 0.71868(13) 0.0408(5) Uani 1 1 d .
H6AA H 0.0377 -0.0731 0.7028 0.061 Uiso 1 1 calc GR
H6AB H -0.0701 -0.1152 0.6888 0.061 Uiso 1 1 calc GR
H6AC H -0.0193 -0.0959 0.7708 0.061 Uiso 1 1 calc GR
C7A C -0.1873(2) -0.03250(8) 0.62872(12) 0.0413(6) Uani 1 1 d .
H7AA H -0.2622 -0.0102 0.6241 0.062 Uiso 1 1 calc GR
H7AB H -0.2116 -0.0607 0.5971 0.062 Uiso 1 1 calc GR
H7AC H -0.1120 -0.0161 0.6136 0.062 Uiso 1 1 calc GR
C8A C -0.2067(2) 0.00290(8) 0.81113(12) 0.0364(5) Uani 1 1 d .
H8A H -0.1666 0.0298 0.8438 0.044 Uiso 1 1 calc R
C9A C -0.2213(3) -0.04030(9) 0.86124(13) 0.0522(7) Uani 1 1 d .
H9AA H -0.2646 -0.0670 0.8315 0.078 Uiso 1 1 calc GR
H9AB H -0.2746 -0.0308 0.8981 0.078 Uiso 1 1 calc GR
H9AC H -0.1341 -0.0507 0.8862 0.078 Uiso 1 1 calc GR
C10A C -0.3401(2) 0.02061(9) 0.77192(14) 0.0454(6) Uani 1 1 d .
H10A H -0.3285 0.0502 0.7444 0.068 Uiso 1 1 calc GR
H10B H -0.3967 0.0274 0.8084 0.068 Uiso 1 1 calc GR
H10C H -0.3811 -0.0044 0.7377 0.068 Uiso 1 1 calc GR
C16 C 0.34488(19) 0.23237(7) 0.62027(11) 0.0302(5) Uani 1 1 d .
H16 H 0.2843 0.2427 0.5745 0.036 Uiso 1 1 calc R
C17 C 0.4652(2) 0.20954(8) 0.59643(12) 0.0383(5) Uani 1 1 d .
H17A H 0.5101 0.2337 0.5706 0.057 Uiso 1 1 calc GR
H17B H 0.4374 0.1823 0.5633 0.057 Uiso 1 1 calc GR
H17C H 0.5254 0.1979 0.6400 0.057 Uiso 1 1 calc GR
C18 C 0.2707(2) 0.19578(8) 0.65949(13) 0.0399(5) Uani 1 1 d .
H18A H 0.3281 0.1842 0.7042 0.060 Uiso 1 1 calc GR
H18B H 0.2437 0.1684 0.6266 0.060 Uiso 1 1 calc GR
H18C H 0.1925 0.2112 0.6730 0.060 Uiso 1 1 calc GR
C13 C 0.3024(2) 0.31990(7) 0.64187(11) 0.0303(5) Uani 1 1 d .
H13 H 0.3348 0.3459 0.6783 0.036 Uiso 1 1 calc R
C14 C 0.1565(2) 0.31328(9) 0.64359(14) 0.0453(6) Uani 1 1 d .
H14B H 0.1208 0.2879 0.6086 0.068 Uiso 1 1 calc GR
H14C H 0.1100 0.3437 0.6299 0.068 Uiso 1 1 calc GR
H14D H 0.1447 0.3039 0.6934 0.068 Uiso 1 1 calc GR
C15 C 0.3255(2) 0.33775(8) 0.56642(12) 0.0404(5) Uani 1 1 d .
H15D H 0.4202 0.3419 0.5672 0.061 Uiso 1 1 calc GR
H15E H 0.2806 0.3688 0.5551 0.061 Uiso 1 1 calc GR
H15F H 0.2906 0.3140 0.5286 0.061 Uiso 1 1 calc GR
C10 C 0.7092(2) 0.31193(8) 0.70374(12) 0.0339(5) Uani 1 1 d .
H10 H 0.6704 0.2836 0.6739 0.041 Uiso 1 1 calc R
C12 C 0.8436(2) 0.29602(8) 0.74415(13) 0.0414(5) Uani 1 1 d .
H12D H 0.8831 0.3221 0.7767 0.062 Uiso 1 1 calc GR
H12E H 0.9007 0.2886 0.7082 0.062 Uiso 1 1 calc GR
H12F H 0.8338 0.2671 0.7736 0.062 Uiso 1 1 calc GR
C11 C 0.7193(2) 0.35298(9) 0.64934(13) 0.0493(6) Uani 1 1 d .
H11B H 0.6307 0.3626 0.6254 0.074 Uiso 1 1 calc GR
H11C H 0.7696 0.3419 0.6119 0.074 Uiso 1 1 calc GR
H11D H 0.7640 0.3807 0.6759 0.074 Uiso 1 1 calc GR
C7 C 0.6521(2) 0.36635(7) 0.80275(11) 0.0329(5) Uani 1 1 d .
H7 H 0.7339 0.3808 0.7895 0.039 Uiso 1 1 calc R
C8 C 0.6828(2) 0.35269(8) 0.88442(12) 0.0463(6) Uani 1 1 d .
H8B H 0.6047 0.3380 0.8992 0.069 Uiso 1 1 calc GR
H8C H 0.7075 0.3818 0.9140 0.069 Uiso 1 1 calc GR
H8D H 0.7558 0.3295 0.8924 0.069 Uiso 1 1 calc GR
C9 C 0.5447(2) 0.40474(8) 0.78859(13) 0.0430(6) Uani 1 1 d .
H9A H 0.5266 0.4126 0.7359 0.065 Uiso 1 1 calc GR
H9B H 0.5741 0.4339 0.8170 0.065 Uiso 1 1 calc GR
H9C H 0.4643 0.3924 0.8038 0.065 Uiso 1 1 calc GR
C19 C 0.56817(19) 0.17859(7) 0.80737(11) 0.0282(4) Uani 1 1 d .
C20 C 0.6381(2) 0.17823(7) 0.88833(11) 0.0305(5) Uani 1 1 d .
C22 C 0.7729(2) 0.20231(9) 0.89279(13) 0.0436(6) Uani 1 1 d .
H22A H 0.8222 0.1862 0.8586 0.065 Uiso 1 1 calc GR
H22B H 0.8219 0.1996 0.9432 0.065 Uiso 1 1 calc GR
H22C H 0.7610 0.2365 0.8794 0.065 Uiso 1 1 calc GR
C23 C 0.5567(2) 0.20629(9) 0.93611(12) 0.0439(6) Uani 1 1 d .
H23A H 0.5489 0.2401 0.9199 0.066 Uiso 1 1 calc GR
H23B H 0.6001 0.2049 0.9878 0.066 Uiso 1 1 calc GR
H23C H 0.4687 0.1919 0.9312 0.066 Uiso 1 1 calc GR
C21 C 0.6556(3) 0.12581(8) 0.91457(14) 0.0525(7) Uani 1 1 d .
H21D H 0.5690 0.1105 0.9114 0.079 Uiso 1 1 calc GR
H21E H 0.7014 0.1251 0.9658 0.079 Uiso 1 1 calc GR
H21F H 0.7075 0.1082 0.8833 0.079 Uiso 1 1 calc GR
C1 C 0.29557(19) 0.29604(7) 0.85853(10) 0.0282(4) Uani 1 1 d .
C6 C 0.2845(2) 0.33272(8) 0.90950(11) 0.0362(5) Uani 1 1 d .
H6 H 0.3455 0.3588 0.9157 0.043 Uiso 1 1 calc R
C5 C 0.1846(2) 0.33093(10) 0.95065(12) 0.0471(6) Uani 1 1 d .
H5 H 0.1766 0.3559 0.9850 0.056 Uiso 1 1 calc R
C4 C 0.0958(2) 0.29284(10) 0.94212(14) 0.0512(7) Uani 1 1 d .
H4 H 0.0272 0.2917 0.9706 0.061 Uiso 1 1 calc R
C3 C 0.1074(2) 0.25667(10) 0.89243(14) 0.0513(7) Uani 1 1 d .
H3 H 0.0468 0.2305 0.8870 0.062 Uiso 1 1 calc R
C2 C 0.2057(2) 0.25794(8) 0.85031(12) 0.0403(5) Uani 1 1 d .
H2 H 0.2123 0.2329 0.8158 0.048 Uiso 1 1 calc R

loop_
_atom_site_aniso_label
_atom_site_aniso_U_11
_atom_site_aniso_U_22
_atom_site_aniso_U_33
_atom_site_aniso_U_23
_atom_site_aniso_U_13
_atom_site_aniso_U_12
Cr1A 0.02455(18) 0.02461(18) 0.02495(18) -0.00077(12) 0.00360(13) -0.00210(12)
Cr1 0.02148(17) 0.02317(18) 0.02404(17) -0.00049(12) 0.00236(12) -0.00061(12)
O1A 0.0619(11) 0.0282(9) 0.0417(9) -0.0057(7) 0.0001(8) -0.0005(7)
O1 0.0600(10) 0.0225(8) 0.0433(9) -0.0034(7) 0.0013(8) 0.0010(7)
N3A 0.0267(9) 0.0265(9) 0.0269(9) -0.0007(7) 0.0017(7) 0.0003(7)
N1A 0.0303(9) 0.0337(10) 0.0301(9) -0.0060(7) 0.0058(7) -0.0053(7)
N4A 0.0335(9) 0.0275(9) 0.0255(9) -0.0010(7) -0.0002(7) -0.0031(7)
N2A 0.0279(9) 0.0261(9) 0.0313(9) -0.0022(7) 0.0043(7) -0.0024(7)
N3 0.0220(8) 0.0248(8) 0.0260(8) -0.0011(6) 0.0006(7) 0.0014(6)
N2 0.0265(9) 0.0265(9) 0.0287(9) -0.0016(7) 0.0025(7) -0.0023(7)
N4 0.0307(9) 0.0271(9) 0.0253(9) 0.0002(7) -0.0007(7) -0.0012(7)
N1 0.0273(9) 0.0338(9) 0.0280(9) -0.0031(7) 0.0035(7) -0.0007(7)
C14A 0.0300(11) 0.0327(11) 0.0277(10) -0.0051(8) -0.0036(8) 0.0006(9)
C15A 0.0421(13) 0.0473(14) 0.0367(12) -0.0112(10) 0.0073(10) 0.0038(11)
C16A 0.0370(12) 0.0370(13) 0.0455(13) -0.0093(10) 0.0004(10) -0.0111(10)
C11A 0.0408(13) 0.0329(12) 0.0332(12) -0.0001(9) -0.0019(10) 0.0052(10)
C12A 0.0725(19) 0.0491(16) 0.0473(15) 0.0190(12) 0.0066(14) 0.0075(13)
C13A 0.0363(14) 0.0581(17) 0.0695(18) 0.0033(13) 0.0047(12) 0.0138(12)
C1A 0.0266(10) 0.0308(11) 0.0258(10) 0.0025(8) 0.0038(8) 0.0052(8)
C2A 0.0360(12) 0.0382(13) 0.0408(13) -0.0038(10) 0.0104(10) -0.0017(10)
C3A 0.0364(13) 0.0527(15) 0.0587(16) 0.0043(12) 0.0161(12) -0.0047(11)
C4A 0.0459(15) 0.0625(17) 0.0493(15) 0.0053(12) 0.0256(12) 0.0064(13)
C2AA 0.0583(16) 0.0509(15) 0.0358(13) -0.0015(11) 0.0191(12) 0.0122(12)
C0AA 0.0402(13) 0.0377(12) 0.0326(12) -0.0014(9) 0.0058(10) 0.0011(10)
C17A 0.0257(10) 0.0289(11) 0.0322(11) 0.0003(8) 0.0082(8) 0.0007(8)
C18A 0.0279(10) 0.0297(11) 0.0310(11) 0.0036(8) 0.0029(9) -0.0008(8)
C20A 0.0362(12) 0.0489(14) 0.0298(11) 0.0012(10) 0.0057(9) -0.0001(10)
C19A 0.0295(11) 0.0413(13) 0.0413(13) 0.0010(10) 0.0014(10) -0.0006(10)
C21A 0.0501(14) 0.0333(13) 0.0472(14) 0.0112(10) -0.0013(11) -0.0013(11)
C5A 0.0314(11) 0.0266(11) 0.0335(11) -0.0027(8) -0.0004(9) -0.0037(9)
C6A 0.0406(13) 0.0275(12) 0.0528(14) -0.0144(10) 0.0039(11) 0.0001(10)
C7A 0.0472(14) 0.0366(13) 0.0352(12) -0.0050(10) -0.0064(10) -0.0040(10)
C8A 0.0369(12) 0.0339(12) 0.0409(12) -0.0064(9) 0.0137(10) -0.0084(9)
C9A 0.0594(17) 0.0565(16) 0.0439(14) 0.0025(12) 0.0183(13) -0.0144(13)
C10A 0.0316(12) 0.0439(14) 0.0639(16) -0.0019(12) 0.0168(11) -0.0031(10)
C16 0.0264(10) 0.0322(11) 0.0290(11) -0.0044(8) -0.0033(8) 0.0018(9)
C17 0.0400(13) 0.0393(13) 0.0352(12) -0.0091(9) 0.0057(10) 0.0040(10)
C18 0.0362(12) 0.0337(12) 0.0476(14) -0.0067(10) 0.0008(10) -0.0105(10)
C13 0.0295(11) 0.0327(11) 0.0273(11) 0.0002(8) 0.0010(8) 0.0070(9)
C14 0.0321(12) 0.0524(15) 0.0512(14) 0.0045(11) 0.0065(11) 0.0106(11)
C15 0.0448(13) 0.0403(13) 0.0352(12) 0.0103(10) 0.0047(10) 0.0092(11)
C10 0.0288(11) 0.0359(12) 0.0381(12) -0.0028(9) 0.0089(9) -0.0082(9)
C12 0.0294(12) 0.0419(13) 0.0553(15) 0.0026(11) 0.0139(11) -0.0030(10)
C11 0.0445(14) 0.0597(16) 0.0437(14) 0.0112(12) 0.0076(11) -0.0106(12)
C7 0.0303(11) 0.0269(11) 0.0387(12) -0.0032(9) -0.0018(9) -0.0042(9)
C8 0.0543(15) 0.0391(13) 0.0383(13) -0.0096(10) -0.0121(11) 0.0003(11)
C9 0.0439(13) 0.0305(12) 0.0501(14) -0.0063(10) -0.0048(11) 0.0034(10)
C19 0.0253(10) 0.0285(11) 0.0307(11) 0.0016(8) 0.0052(8) 0.0012(8)
C20 0.0321(11) 0.0295(11) 0.0289(11) 0.0053(8) 0.0025(9) 0.0023(9)
C22 0.0327(12) 0.0515(14) 0.0442(14) 0.0029(11) -0.0007(10) -0.0018(11)
C23 0.0467(14) 0.0567(15) 0.0294(12) 0.0060(10) 0.0094(10) 0.0084(12)
C21 0.0646(17) 0.0361(14) 0.0499(15) 0.0143(11) -0.0095(13) 0.0004(12)
C1 0.0236(10) 0.0361(11) 0.0244(10) 0.0066(8) 0.0031(8) 0.0088(9)
C6 0.0401(12) 0.0382(12) 0.0307(11) 0.0014(9) 0.0066(10) 0.0076(10)
C5 0.0513(15) 0.0619(17) 0.0300(12) 0.0040(11) 0.0125(11) 0.0234(13)
C4 0.0356(13) 0.082(2) 0.0409(14) 0.0188(13) 0.0190(11) 0.0168(13)
C3 0.0320(13) 0.0683(18) 0.0552(16) 0.0152(13) 0.0123(12) -0.0029(12)
C2 0.0349(12) 0.0453(14) 0.0413(13) -0.0015(10) 0.0081(10) -0.0026(10)

loop_
_atom_type_symbol
_atom_type_description
_atom_type_scat_dispersion_real
_atom_type_scat_dispersion_imag
_atom_type_scat_source
C C 0.0033 0.0016 'International Tables Vol C Tables 4.2.6.8 and 6.1.1.4'
H H 0.0000 0.0000 'International Tables Vol C Tables 4.2.6.8 and 6.1.1.4'
Cr Cr 0.3209 0.6236 'International Tables Vol C Tables 4.2.6.8 and 6.1.1.4'
N N 0.0061 0.0033 'International Tables Vol C Tables 4.2.6.8 and 6.1.1.4'
O O 0.0106 0.0060 'International Tables Vol C Tables 4.2.6.8 and 6.1.1.4'

loop_
_geom_angle_atom_site_label_1
_geom_angle_atom_site_label_2
_geom_angle_atom_site_label_3
_geom_angle
N1A Cr1A N3A 107.74(8)
N1A Cr1A N4A 111.64(8)
N1A Cr1A N2A 108.81(8)
N4A Cr1A N3A 106.27(7)
N4A Cr1A N2A 112.92(8)
N2A Cr1A N3A 109.29(7)
N2 Cr1 N3 109.86(7)
N4 Cr1 N3 105.59(7)
N4 Cr1 N2 112.43(8)
N1 Cr1 N3 107.62(8)
N1 Cr1 N2 108.89(8)
N1 Cr1 N4 112.29(8)
C14A N3A Cr1A 127.80(12)
C14A N3A C11A 116.09(15)
C11A N3A Cr1A 114.88(12)
C1A N1A Cr1A 157.32(15)
C17A N4A Cr1A 159.73(15)
C5A N2A Cr1A 127.94(13)
C5A N2A C8A 116.41(16)
C8A N2A Cr1A 115.10(12)
C16 N3 Cr1 127.23(12)
C13 N3 Cr1 115.68(12)
C13 N3 C16 115.69(15)
C10 N2 Cr1 114.60(12)
C7 N2 Cr1 128.62(13)
C7 N2 C10 116.47(16)
C19 N4 Cr1 161.13(15)
C1 N1 Cr1 158.19(15)
N3A C14A H14A 107.3
N3A C14A C15A 110.69(17)
N3A C14A C16A 112.52(17)
C15A C14A H14A 107.3
C16A C14A H14A 107.3
C16A C14A C15A 111.40(18)
C14A C15A H15A 109.5
C14A C15A H15B 109.5
C14A C15A H15C 109.5
H15A C15A H15B 109.5
H15A C15A H15C 109.5
H15B C15A H15C 109.5
C14A C16A H16A 109.5
C14A C16A H16B 109.5
C14A C16A H16C 109.5
H16A C16A H16B 109.5
H16A C16A H16C 109.5
H16B C16A H16C 109.5
N3A C11A H11A 106.8
N3A C11A C12A 111.33(19)
N3A C11A C13A 113.08(18)
C12A C11A H11A 106.8
C13A C11A H11A 106.8
C13A C11A C12A 111.7(2)
C11A C12A H12A 109.5
C11A C12A H12B 109.5
C11A C12A H12C 109.5
H12A C12A H12B 109.5
H12A C12A H12C 109.5
H12B C12A H12C 109.5
C11A C13A H13A 109.5
C11A C13A H13B 109.5
C11A C13A H13C 109.5
H13A C13A H13B 109.5
H13A C13A H13C 109.5
H13B C13A H13C 109.5
N1A C1A C2A 119.98(18)
N1A C1A C0AA 120.43(19)
C2A C1A C0AA 119.59(19)
C1A C2A H2A 120.1
C3A C2A C1A 119.9(2)
C3A C2A H2A 120.1
C2A C3A H3A 119.7
C2A C3A C4A 120.5(2)
C4A C3A H3A 119.7
C3A C4A H4A 120.2
C2AA C4A C3A 119.6(2)
C2AA C4A H4A 120.2
C4A C2AA H2AA 119.4
C4A C2AA C0AA 121.1(2)
C0AA C2AA H2AA 119.4
C1A C0AA H0AA 120.4
C2AA C0AA C1A 119.2(2)
C2AA C0AA H0AA 120.4
O1A C17A N4A 120.31(18)
O1A C17A C18A 122.87(18)
N4A C17A C18A 116.81(17)
C20A C18A C17A 109.92(16)
C20A C18A C19A 109.50(17)
C20A C18A C21A 110.51(18)
C19A C18A C17A 108.91(16)
C19A C18A C21A 109.37(18)
C21A C18A C17A 108.59(17)
C18A C20A H20A 109.5
C18A C20A H20B 109.5
C18A C20A H20C 109.5
H20A C20A H20B 109.5
H20A C20A H20C 109.5
H20B C20A H20C 109.5
C18A C19A H19A 109.5
C18A C19A H19B 109.5
C18A C19A H19C 109.5
H19A C19A H19B 109.5
H19A C19A H19C 109.5
H19B C19A H19C 109.5
C18A C21A H21A 109.5
C18A C21A H21B 109.5
C18A C21A H21C 109.5
H21A C21A H21B 109.5
H21A C21A H21C 109.5
H21B C21A H21C 109.5
N2A C5A H5A 107.2
N2A C5A C6A 110.84(16)
N2A C5A C7A 112.02(16)
C6A C5A H5A 107.2
C7A C5A H5A 107.2
C7A C5A C6A 112.01(18)
C5A C6A H6AA 109.5
C5A C6A H6AB 109.5
C5A C6A H6AC 109.5
H6AA C6A H6AB 109.5
H6AA C6A H6AC 109.5
H6AB C6A H6AC 109.5
C5A C7A H7AA 109.5
C5A C7A H7AB 109.5
C5A C7A H7AC 109.5
H7AA C7A H7AB 109.5
H7AA C7A H7AC 109.5
H7AB C7A H7AC 109.5
N2A C8A H8A 107.0
N2A C8A C9A 111.81(18)
N2A C8A C10A 112.56(18)
C9A C8A H8A 107.0
C10A C8A H8A 107.0
C10A C8A C9A 111.23(19)
C8A C9A H9AA 109.5
C8A C9A H9AB 109.5
C8A C9A H9AC 109.5
H9AA C9A H9AB 109.5
H9AA C9A H9AC 109.5
H9AB C9A H9AC 109.5
C8A C10A H10A 109.5
C8A C10A H10B 109.5
C8A C10A H10C 109.5
H10A C10A H10B 109.5
H10A C10A H10C 109.5
H10B C10A H10C 109.5
N3 C16 H16 107.3
N3 C16 C17 111.13(16)
N3 C16 C18 112.29(17)
C17 C16 H16 107.3
C17 C16 C18 111.18(18)
C18 C16 H16 107.3
C16 C17 H17A 109.5
C16 C17 H17B 109.5
C16 C17 H17C 109.5
H17A C17 H17B 109.5
H17A C17 H17C 109.5
H17B C17 H17C 109.5
C16 C18 H18A 109.5
C16 C18 H18B 109.5
C16 C18 H18C 109.5
H18A C18 H18B 109.5
H18A C18 H18C 109.5
H18B C18 H18C 109.5
N3 C13 H13 106.8
N3 C13 C14 113.08(17)
N3 C13 C15 111.35(16)
C14 C13 H13 106.8
C14 C13 C15 111.48(18)
C15 C13 H13 106.8
C13 C14 H14B 109.5
C13 C14 H14C 109.5
C13 C14 H14D 109.5
H14B C14 H14C 109.5
H14B C14 H14D 109.5
H14C C14 H14D 109.5
C13 C15 H15D 109.5
C13 C15 H15E 109.5
C13 C15 H15F 109.5
H15D C15 H15E 109.5
H15D C15 H15F 109.5
H15E C15 H15F 109.5
N2 C10 H10 106.7
N2 C10 C12 112.13(17)
N2 C10 C11 112.09(18)
C12 C10 H10 106.7
C12 C10 C11 112.08(18)
C11 C10 H10 106.7
C10 C12 H12D 109.5
C10 C12 H12E 109.5
C10 C12 H12F 109.5
H12D C12 H12E 109.5
H12D C12 H12F 109.5
H12E C12 H12F 109.5
C10 C11 H11B 109.5
C10 C11 H11C 109.5
C10 C11 H11D 109.5
H11B C11 H11C 109.5
H11B C11 H11D 109.5
H11C C11 H11D 109.5
N2 C7 H7 107.3
N2 C7 C8 112.06(17)
N2 C7 C9 111.32(16)
C8 C7 H7 107.3
C9 C7 H7 107.3
C9 C7 C8 111.22(19)
C7 C8 H8B 109.5
C7 C8 H8C 109.5
C7 C8 H8D 109.5
H8B C8 H8C 109.5
H8B C8 H8D 109.5
H8C C8 H8D 109.5
C7 C9 H9A 109.5
C7 C9 H9B 109.5
C7 C9 H9C 109.5
H9A C9 H9B 109.5
H9A C9 H9C 109.5
H9B C9 H9C 109.5
O1 C19 N4 120.49(18)
O1 C19 C20 123.11(18)
N4 C19 C20 116.39(17)
C22 C20 C19 108.61(17)
C23 C20 C19 109.94(17)
C23 C20 C22 109.39(19)
C23 C20 C21 110.26(19)
C21 C20 C19 108.78(17)
C21 C20 C22 109.84(19)
C20 C22 H22A 109.5
C20 C22 H22B 109.5
C20 C22 H22C 109.5
H22A C22 H22B 109.5
H22A C22 H22C 109.5
H22B C22 H22C 109.5
C20 C23 H23A 109.5
C20 C23 H23B 109.5
C20 C23 H23C 109.5
H23A C23 H23B 109.5
H23A C23 H23C 109.5
H23B C23 H23C 109.5
C20 C21 H21D 109.5
C20 C21 H21E 109.5
C20 C21 H21F 109.5
H21D C21 H21E 109.5
H21D C21 H21F 109.5
H21E C21 H21F 109.5
N1 C1 C6 120.34(19)
N1 C1 C2 120.22(19)
C2 C1 C6 119.4(2)
C1 C6 H6 120.1
C5 C6 C1 119.8(2)
C5 C6 H6 120.1
C6 C5 H5 119.8
C6 C5 C4 120.4(2)
C4 C5 H5 119.8
C5 C4 H4 120.1
C3 C4 C5 119.8(2)
C3 C4 H4 120.1
C4 C3 H3 119.6
C4 C3 C2 120.8(2)
C2 C3 H3 119.6
C1 C2 H2 120.1
C3 C2 C1 119.8(2)
C3 C2 H2 120.1

loop_
_geom_bond_atom_site_label_1
_geom_bond_atom_site_label_2
_geom_bond_distance
Cr1A N3A 1.8503(16)
Cr1A N1A 1.6465(17)
Cr1A N4A 1.6879(17)
Cr1A N2A 1.8261(16)
Cr1 N3 1.8447(15)
Cr1 N2 1.8283(16)
Cr1 N4 1.6876(16)
Cr1 N1 1.6515(17)
O1A C17A 1.226(2)
O1 C19 1.226(2)
N3A C14A 1.479(2)
N3A C11A 1.480(3)
N1A C1A 1.382(2)
N4A C17A 1.374(2)
N2A C5A 1.475(2)
N2A C8A 1.479(3)
N3 C16 1.479(2)
N3 C13 1.477(2)
N2 C10 1.478(3)
N2 C7 1.474(2)
N4 C19 1.369(2)
N1 C1 1.380(2)
C14A H14A 1.0000
C14A C15A 1.522(3)
C14A C16A 1.516(3)
C15A H15A 0.9800
C15A H15B 0.9800
C15A H15C 0.9800
C16A H16A 0.9800
C16A H16B 0.9800
C16A H16C 0.9800
C11A H11A 1.0000
C11A C12A 1.525(3)
C11A C13A 1.523(3)
C12A H12A 0.9800
C12A H12B 0.9800
C12A H12C 0.9800
C13A H13A 0.9800
C13A H13B 0.9800
C13A H13C 0.9800
C1A C2A 1.394(3)
C1A C0AA 1.399(3)
C2A H2A 0.9500
C2A C3A 1.380(3)
C3A H3A 0.9500
C3A C4A 1.384(3)
C4A H4A 0.9500
C4A C2AA 1.374(3)
C2AA H2AA 0.9500
C2AA C0AA 1.384(3)
C0AA H0AA 0.9500
C17A C18A 1.536(3)
C18A C20A 1.529(3)
C18A C19A 1.530(3)
C18A C21A 1.532(3)
C20A H20A 0.9800
C20A H20B 0.9800
C20A H20C 0.9800
C19A H19A 0.9800
C19A H19B 0.9800
C19A H19C 0.9800
C21A H21A 0.9800
C21A H21B 0.9800
C21A H21C 0.9800
C5A H5A 1.0000
C5A C6A 1.527(3)
C5A C7A 1.526(3)
C6A H6AA 0.9800
C6A H6AB 0.9800
C6A H6AC 0.9800
C7A H7AA 0.9800
C7A H7AB 0.9800
C7A H7AC 0.9800
C8A H8A 1.0000
C8A C9A 1.532(3)
C8A C10A 1.520(3)
C9A H9AA 0.9800
C9A H9AB 0.9800
C9A H9AC 0.9800
C10A H10A 0.9800
C10A H10B 0.9800
C10A H10C 0.9800
C16 H16 1.0000
C16 C17 1.521(3)
C16 C18 1.523(3)
C17 H17A 0.9800
C17 H17B 0.9800
C17 H17C 0.9800
C18 H18A 0.9800
C18 H18B 0.9800
C18 H18C 0.9800
C13 H13 1.0000
C13 C14 1.521(3)
C13 C15 1.530(3)
C14 H14B 0.9800
C14 H14C 0.9800
C14 H14D 0.9800
C15 H15D 0.9800
C15 H15E 0.9800
C15 H15F 0.9800
C10 H10 1.0000
C10 C12 1.521(3)
C10 C11 1.529(3)
C12 H12D 0.9800
C12 H12E 0.9800
C12 H12F 0.9800
C11 H11B 0.9800
C11 H11C 0.9800
C11 H11D 0.9800
C7 H7 1.0000
C7 C8 1.529(3)
C7 C9 1.523(3)
C8 H8B 0.9800
C8 H8C 0.9800
C8 H8D 0.9800
C9 H9A 0.9800
C9 H9B 0.9800
C9 H9C 0.9800
C19 C20 1.540(3)
C20 C22 1.530(3)
C20 C23 1.528(3)
C20 C21 1.528(3)
C22 H22A 0.9800
C22 H22B 0.9800
C22 H22C 0.9800
C23 H23A 0.9800
C23 H23B 0.9800
C23 H23C 0.9800
C21 H21D 0.9800
C21 H21E 0.9800
C21 H21F 0.9800
C1 C6 1.399(3)
C1 C2 1.394(3)
C6 H6 0.9500
C6 C5 1.380(3)
C5 H5 0.9500
C5 C4 1.386(4)
C4 H4 0.9500
C4 C3 1.374(4)
C3 H3 0.9500
C3 C2 1.378(3)
C2 H2 0.9500

loop_
_geom_torsion_atom_site_label_1
_geom_torsion_atom_site_label_2
_geom_torsion_atom_site_label_3
_geom_torsion_atom_site_label_4
_geom_torsion
Cr1A N3A C14A C15A 65.1(2)
Cr1A N3A C14A C16A -60.3(2)
Cr1A N3A C11A C12A -124.79(17)
Cr1A N3A C11A C13A 108.53(18)
Cr1A N1A C1A C2A 16.6(5)
Cr1A N1A C1A C0AA -163.6(3)
Cr1A N4A C17A O1A -118.7(4)
Cr1A N4A C17A C18A 62.7(5)
Cr1A N2A C5A C6A 67.1(2)
Cr1A N2A C5A C7A -58.8(2)
Cr1A N2A C8A C9A -128.52(16)
Cr1A N2A C8A C10A 105.43(17)
Cr1 N3 C16 C17 -64.8(2)
Cr1 N3 C16 C18 60.4(2)
Cr1 N3 C13 C14 -107.36(17)
Cr1 N3 C13 C15 126.21(16)
Cr1 N2 C10 C12 -107.75(17)
Cr1 N2 C10 C11 125.17(16)
Cr1 N2 C7 C8 57.6(2)
Cr1 N2 C7 C9 -67.7(2)
Cr1 N4 C19 O1 118.3(4)
Cr1 N4 C19 C20 -63.1(5)
Cr1 N1 C1 C6 174.5(3)
Cr1 N1 C1 C2 -6.0(5)
O1A C17A C18A C20A 119.8(2)
O1A C17A C18A C19A -120.3(2)
O1A C17A C18A C21A -1.2(3)
O1 C19 C20 C22 118.4(2)
O1 C19 C20 C23 -121.9(2)
O1 C19 C20 C21 -1.1(3)
N3A Cr1A N1A C1A -70.3(4)
N3A Cr1A N4A C17A 114.6(4)
N3A Cr1A N2A C5A -125.57(16)
N3A Cr1A N2A C8A 63.28(15)
N1A Cr1A N3A C14A 115.12(17)
N1A Cr1A N3A C11A -51.54(16)
N1A Cr1A N4A C17A -2.6(4)
N1A Cr1A N2A C5A -8.17(18)
N1A Cr1A N2A C8A -179.32(14)
N1A C1A C2A C3A -179.2(2)
N1A C1A C0AA C2AA 179.42(19)
N4A Cr1A N3A C14A -4.66(18)
N4A Cr1A N3A C11A -171.33(14)
N4A Cr1A N1A C1A 46.0(4)
N4A Cr1A N2A C5A 116.37(16)
N4A Cr1A N2A C8A -54.78(15)
N4A C17A C18A C20A -61.7(2)
N4A C17A C18A C19A 58.2(2)
N4A C17A C18A C21A 177.27(18)
N2A Cr1A N3A C14A -126.80(16)
N2A Cr1A N3A C11A 66.53(15)
N2A Cr1A N1A C1A 171.3(4)
N2A Cr1A N4A C17A -125.6(4)
N3 Cr1 N2 C10 -62.33(14)
N3 Cr1 N2 C7 124.31(16)
N3 Cr1 N4 C19 -114.5(4)
N3 Cr1 N1 C1 66.1(4)
N2 Cr1 N3 C16 126.92(16)
N2 Cr1 N3 C13 -67.33(14)
N2 Cr1 N4 C19 125.7(4)
N2 Cr1 N1 C1 -174.8(4)
N4 Cr1 N3 C16 5.45(18)
N4 Cr1 N3 C13 171.21(13)
N4 Cr1 N2 C10 54.95(15)
N4 Cr1 N2 C7 -118.41(16)
N4 Cr1 N1 C1 -49.6(4)
N4 C19 C20 C22 -60.1(2)
N4 C19 C20 C23 59.5(2)
N4 C19 C20 C21 -179.64(19)
N1 Cr1 N3 C16 -114.66(16)
N1 Cr1 N3 C13 51.09(15)
N1 Cr1 N2 C10 -179.96(13)
N1 Cr1 N2 C7 6.68(18)
N1 Cr1 N4 C19 2.5(5)
N1 C1 C6 C5 179.10(18)
N1 C1 C2 C3 -179.6(2)
C14A N3A C11A C12A 66.9(2)
C14A N3A C11A C13A -59.8(2)
C11A N3A C14A C15A -128.37(19)
C11A N3A C14A C16A 106.3(2)
C1A C2A C3A C4A -0.9(4)
C2A C1A C0AA C2AA -0.8(3)
C2A C3A C4A C2AA 0.5(4)
C3A C4A C2AA C0AA -0.3(4)
C4A C2AA C0AA C1A 0.4(3)
C0AA C1A C2A C3A 1.0(3)
C5A N2A C8A C9A 59.3(2)
C5A N2A C8A C10A -66.8(2)
C8A N2A C5A C6A -121.87(19)
C8A N2A C5A C7A 112.2(2)
C16 N3 C13 C14 60.1(2)
C16 N3 C13 C15 -66.3(2)
C13 N3 C16 C17 129.40(18)
C13 N3 C16 C18 -105.35(19)
C10 N2 C7 C8 -115.7(2)
C10 N2 C7 C9 119.1(2)
C7 N2 C10 C12 66.5(2)
C7 N2 C10 C11 -60.6(2)
C1 C6 C5 C4 0.4(3)
C6 C1 C2 C3 -0.2(3)
C6 C5 C4 C3 0.0(4)
C5 C4 C3 C2 -0.5(4)
C4 C3 C2 C1 0.6(4)
C2 C1 C6 C5 -0.3(3)
